data_1552055
loop_
_publ_author_name
'Vincent Guillerm'
'Lukasz J. Weselinski'
'Youssef Belmabkhout'
'Amy J. Cairns'
'Valerio D Elia'
'Lukasz Wojtas'
'Karim Adil'
'Mohamed Eddaoudi'

_publ_section_title
;
 Discovery and introduction of a (3,18)-connected net as an ideal
 blueprint for the design of metal-organic frameworks
;
_journal_name_full 'Nature Chemistry'
_journal_page_first 673
_journal_page_last 680
_journal_paper_doi 10.1038/nchem.1982
_journal_volume 6
_journal_year 2014
_chemical_formula_sum 'C72 H35 Cu3 N O15'
_chemical_formula_weight 1344.63
_space_group_crystal_system hexagonal
_space_group_IT_number 194
_space_group_name_Hall '-P 6c 2c'
_space_group_name_H-M_alt 'P 63/m m c'
_atom_sites_solution_hydrogens geom
_cell_angle_alpha 90
_cell_angle_beta 90
_cell_angle_gamma 120
_cell_formula_units_Z 12
_cell_length_a 37.1384(13)
_cell_length_b 37.1384(13)
_cell_length_c 74.478(4)
_cell_measurement_temperature 150(2)
_cell_volume 88962(6)
_computing_cell_refinement 'APEX2 (Bruker, 2014); SAINT (Bruker, 2014)'
_computing_data_collection 'APEX2 (Bruker, 2014)'
_computing_data_reduction 'SAINT (Bruker, 2014);XPREP(Sheldrick,2014)'
_computing_publication_material 'SHELXL-2014 (Sheldrick, 2008); OLEX2 (2009)'
_computing_structure_refinement 'SHELXL-2014 (Sheldrick, 2008); OLEX2 (2009)'
_computing_structure_solution 'SHELXS-97 (Sheldrick, 2008)'
_diffrn_ambient_temperature 150(2)
_diffrn_measured_fraction_theta_full 0.999
_diffrn_measured_fraction_theta_max 0.999
_diffrn_measurement_device_type ' BRUKER ApexII X8 CCD'
_diffrn_measurement_method '\w scans'
_diffrn_radiation_monochromator mirror
_diffrn_radiation_source 'ImuS microsource'
_diffrn_radiation_type CuK\a
_diffrn_radiation_wavelength 1.54178
_diffrn_reflns_av_R_equivalents 0.1147
_diffrn_reflns_av_unetI/netI 0.0552
_diffrn_reflns_Laue_measured_fraction_full 0.999
_diffrn_reflns_Laue_measured_fraction_max 0.999
_diffrn_reflns_limit_h_max 25
_diffrn_reflns_limit_h_min -26
_diffrn_reflns_limit_k_max 26
_diffrn_reflns_limit_k_min -25
_diffrn_reflns_limit_l_max 53
_diffrn_reflns_limit_l_min -44
_diffrn_reflns_number 85124
_diffrn_reflns_point_group_measured_fraction_full 0.999
_diffrn_reflns_point_group_measured_fraction_max 0.999
_diffrn_reflns_theta_full 33.410
_diffrn_reflns_theta_max 33.406
_diffrn_reflns_theta_min 1.186
_exptl_absorpt_coefficient_mu 0.373
_exptl_absorpt_correction_T_max 0.7466
_exptl_absorpt_correction_T_min 0.5582
_exptl_absorpt_correction_type multi-scan
_exptl_absorpt_process_details 'SADABS; (Sheldrick, 2003)'
_exptl_crystal_colour Blue
_exptl_crystal_density_diffrn 0.301
_exptl_crystal_description Fragment
_exptl_crystal_F_000 8172
_exptl_crystal_size_max 0.060
_exptl_crystal_size_mid 0.030
_exptl_crystal_size_min 0.020
_refine_diff_density_max 0.287
_refine_diff_density_min -0.210
_refine_diff_density_rms 0.028
_refine_ls_extinction_coef .
_refine_ls_extinction_method none
_refine_ls_goodness_of_fit_ref 1.020
_refine_ls_hydrogen_treatment constr
_refine_ls_matrix_type full
_refine_ls_number_parameters 517
_refine_ls_number_reflns 6223
_refine_ls_number_restraints 471
_refine_ls_restrained_S_all 1.027
_refine_ls_R_factor_all 0.0969
_refine_ls_R_factor_gt 0.0638
_refine_ls_shift/su_max 0.002
_refine_ls_shift/su_mean 0.000
_refine_ls_structure_factor_coef Fsqd
_refine_ls_weighting_details 'w=1/[\s^2^(Fo^2^)+(0.1180P)^2^] where P=(Fo^2^+2Fc^2^)/3'
_refine_ls_weighting_scheme calc
_refine_ls_wR_factor_gt 0.1697
_refine_ls_wR_factor_ref 0.1846
_reflns_Friedel_coverage 0.000
_reflns_Friedel_fraction_full .
_reflns_Friedel_fraction_max .
_reflns_number_gt 4379
_reflns_number_total 6223
_reflns_threshold_expression 'I > 2\s(I)'
_cod_data_source_file nchem.1982-s3.cif
_cod_data_source_block gea-MOF-2_(KAUST_Mohamed_EDDAOUDI)
_cod_original_cell_volume 88963(8)
_cod_database_code 1552055
_shelx_space_group_comment
;
The symmetry employed for this shelxl refinement is uniquely defined
by the following loop, which should always be used as a source of
symmetry information in preference to the above space-group names.
They are only intended as comments.
;
_shelx_estimated_absorpt_t_min 0.978
_shelx_estimated_absorpt_t_max 0.993

loop_
_space_group_symop_operation_xyz
'x, y, z'
'-y, x-y, z'
'-x+y, -x, z'
'-x, -y, z+1/2'
'y, -x+y, z+1/2'
'x-y, x, z+1/2'
'y, x, -z'
'x-y, -y, -z'
'-x, -x+y, -z'
'-y, -x, -z+1/2'
'-x+y, y, -z+1/2'
'x, x-y, -z+1/2'
'-x, -y, -z'
'y, -x+y, -z'
'x-y, x, -z'
'x, y, -z-1/2'
'-y, x-y, -z-1/2'
'-x+y, -x, -z-1/2'
'-y, -x, z'
'-x+y, y, z'
'x, x-y, z'
'y, x, z-1/2'
'x-y, -y, z-1/2'
'-x, -x+y, z-1/2'

loop_
_atom_site_label
_atom_site_type_symbol
_atom_site_fract_x
_atom_site_fract_y
_atom_site_fract_z
_atom_site_U_iso_or_equiv
_atom_site_adp_type
_atom_site_occupancy
_atom_site_site_symmetry_order
_atom_site_calc_flag
_atom_site_refinement_flags_posn
_atom_site_refinement_flags_adp
_atom_site_refinement_flags_occupancy
_atom_site_disorder_assembly
_atom_site_disorder_group
Cu1 Cu 0.45344(2) 0.54656(2) 0.55818(2) 0.0880(8) Uani 1 2 d S T P A .
Cu2 Cu 0.41934(2) 0.58066(2) 0.57717(2) 0.0860(8) Uani 1 2 d S T P A .
Cu4 Cu 0.81790(3) 0.63580(6) 0.2500 0.0966(10) Uani 1 4 d S T P A .
Cu3 Cu 0.85880(3) 0.71760(7) 0.2500 0.1013(10) Uani 1 4 d S T P A .
O8 O 0.44745(14) 0.62632(13) 0.56011(6) 0.0970(17) Uani 1 1 d D . . . .
O2 O 0.57449(16) 0.49892(14) 0.42476(7) 0.1090(19) Uani 1 1 d D . . . .
O4 O 0.81938(18) 0.71268(17) 0.26848(6) 0.1114(19) Uani 1 1 d D . . . .
O9 O 0.48481(13) 0.51519(13) 0.54342(8) 0.174(3) Uani 1 2 d S T P . .
O3 O 0.78376(15) 0.64242(18) 0.26872(6) 0.1072(19) Uani 1 1 d D . . . .
O7 O 0.47688(14) 0.59632(17) 0.54387(6) 0.1093(18) Uani 1 1 d D . . . .
O1 O 0.60381(14) 0.46974(16) 0.40829(6) 0.1061(18) Uani 1 1 d D . . . .
O10 O 0.39014(10) 0.60986(10) 0.59334(10) 0.149(3) Uani 1 2 d S T P . .
O5 O 0.78232(15) 0.5646(3) 0.2500 0.140(4) Uani 1 4 d S T P . .
C20B_a C 0.7883(6) 0.6780(5) 0.2730(3) 0.080(5) Uiso 0.5 1 d D . P A 1
C41B_a C 0.4673(5) 0.6234(5) 0.5468(2) 0.091(4) Uiso 0.5 1 d D . P A 1
C38B_a C 0.4784(4) 0.6591(4) 0.53401(17) 0.095(7) Uiso 0.5 1 d DG . P A 1
C39B_a C 0.4743(4) 0.6938(5) 0.53718(16) 0.083(7) Uiso 0.5 1 d G U P A 1
H39B_a H 0.4604 0.6950 0.5477 0.099 Uiso 0.5 1 calc R U P A 1
C40B_a C 0.4905(4) 0.7265(4) 0.5250(2) 0.072(7) Uani 0.5 1 d G U P A 1
C35B_a C 0.5108(4) 0.7247(4) 0.50968(18) 0.091(7) Uani 0.5 1 d G U P A 1
C36B_a C 0.5150(4) 0.6900(5) 0.50651(15) 0.119(8) Uani 0.5 1 d G U P A 1
H36B_a H 0.5289 0.6888 0.4960 0.143 Uiso 0.5 1 calc R U P A 1
C37B_a C 0.4988(4) 0.6573(4) 0.5187(2) 0.122(7) Uiso 0.5 1 d G U P A 1
H37B_a H 0.5016 0.6336 0.5165 0.146 Uiso 0.5 1 calc R U P A 1
C17B_a C 0.7565(4) 0.6728(4) 0.28734(12) 0.072(6) Uiso 0.5 1 d DG U P A 1
C16B_a C 0.7658(3) 0.7092(3) 0.29638(16) 0.083(5) Uiso 0.5 1 d G . P A 1
H16B_a H 0.7877 0.7352 0.2922 0.099 Uiso 0.5 1 calc R U P A 1
C15B_a C 0.7430(4) 0.7076(4) 0.31147(16) 0.104(8) Uani 0.5 1 d G U P A 1
H15B_a H 0.7494 0.7325 0.3177 0.125 Uiso 0.5 1 calc R U P A 1
C14B_a C 0.7109(4) 0.6696(5) 0.31752(15) 0.098(8) Uani 0.5 1 d DG U P A 1
C19B_a C 0.7016(4) 0.6332(4) 0.30848(18) 0.100(7) Uani 0.5 1 d G U P A 1
H19B_a H 0.6797 0.6073 0.3126 0.121 Uiso 0.5 1 calc R U P A 1
C18B_a C 0.7244(4) 0.6348(3) 0.29338(16) 0.098(6) Uiso 0.5 1 d G . P A 1
H18B_a H 0.7180 0.6100 0.2872 0.118 Uiso 0.5 1 calc R U P A 1
N1B_a N 0.5199(5) 0.7599(3) 0.5006(2) 0.119(9) Uani 0.5 2 d DS TU P A 1
C2B_a C 0.6016(3) 0.5279(3) 0.39754(12) 0.060(5) Uiso 0.5 1 d DG U P A 1
C7B_a C 0.5899(3) 0.5579(3) 0.39908(13) 0.133(7) Uiso 0.5 1 d G U P A 1
H7B_a H 0.5707 0.5554 0.4081 0.160 Uiso 0.5 1 calc R U P A 1
C6B_a C 0.6063(3) 0.5917(3) 0.38741(15) 0.158(8) Uani 0.5 1 d G U P A 1
H6B_a H 0.5983 0.6122 0.3885 0.190 Uiso 0.5 1 calc DR U P A 1
C5B_a C 0.6344(3) 0.5953(3) 0.37420(13) 0.095(6) Uani 0.5 1 d DG U P A 1
C4B_a C 0.6461(3) 0.5653(3) 0.37266(12) 0.137(7) Uani 0.5 1 d G U P A 1
H4B_a H 0.6653 0.5678 0.3636 0.164 Uiso 0.5 1 calc DR U P A 1
C3B_a C 0.6297(4) 0.5315(3) 0.38433(13) 0.102(6) Uiso 0.5 1 d G U P A 1
H3B_a H 0.6377 0.5110 0.3833 0.123 Uiso 0.5 1 calc R U P A 1
C13B_a C 0.6710(4) 0.6322(3) 0.34543(13) 0.101(7) Uani 0.5 1 d DG U P A 1
H13B_a H 0.6735 0.6086 0.3426 0.122 Uiso 0.5 1 calc DR U P A 1
C12B_a C 0.6861(4) 0.6656(4) 0.33359(12) 0.119(8) Uani 0.5 1 d DG U P A 1
C11B_a C 0.6824(4) 0.7001(3) 0.33770(15) 0.147(9) Uani 0.5 1 d DG U P A 1
H11B_a H 0.6927 0.7229 0.3296 0.177 Uiso 0.5 1 calc R U P A 1
C10B_a C 0.6636(4) 0.7012(3) 0.35365(16) 0.187(11) Uani 0.5 1 d DG U P A 1
C9B_a C 0.6484(4) 0.6679(3) 0.36549(14) 0.182(12) Uani 0.5 1 d DG U P A 1
H9B_a H 0.6355 0.6687 0.3764 0.219 Uiso 0.5 1 calc DR U P A 1
C8B_a C 0.6521(4) 0.6334(3) 0.36138(13) 0.106(7) Uani 0.5 1 d DG U P A 1
O6 O 0.89471(19) 0.7894(4) 0.2500 0.171(5) Uani 1 4 d S T P . .
C1B_a C 0.5920(6) 0.4953(5) 0.4114(2) 0.08(2) Uiso 0.5 1 d D . P A 1
C21B_a C 0.6554(8) 0.7336(6) 0.3589(3) 0.236(15) Uani 0.5 1 d D U P A 1
C25B_a C 0.6338(5) 0.7855(5) 0.3913(3) 0.240(15) Uani 0.5 1 d D U P A 1
H25B_a H 0.6281 0.7609 0.3975 0.288 Uiso 0.5 1 calc R U P A 1
C23B_a C 0.6581(8) 0.8290(4) 0.3647(3) 0.32(3) Uani 0.5 2 d DS TU P A 1
H23B_a H 0.6689 0.8344 0.3528 0.382 Uiso 0.5 2 calc R U P A 1
C26B_a C 0.6263(7) 0.8132(3) 0.3995(3) 0.29(3) Uani 0.5 2 d DS TU P A 1
C24B_a C 0.6501(6) 0.7924(7) 0.3735(3) 0.228(14) Uani 0.5 1 d D U P A 1
C27B_a C 0.6085(11) 0.8042(6) 0.4171(3) 0.234(18) Uani 0.5 2 d DS TU P A 1
C28B_a C 0.5893(10) 0.7946(5) 0.4310(3) 0.205(12) Uani 0.5 2 d DS TU P A 1
C22B_a C 0.6528(8) 0.7612(7) 0.3647(3) 0.231(13) Uani 0.5 1 d D U P A 1
C32B_a C 0.5387(5) 0.7693(2) 0.4834(2) 0.134(9) Uiso 0.5 2 d DGS U P A 1
C33B_a C 0.5744(5) 0.8073(2) 0.4803(2) 0.109(14) Uiso 0.25 1 d DG . P A 1
H33B_a H 0.5865 0.8270 0.4897 0.131 Uiso 0.25 1 calc R U P A 1
C34B_a C 0.5925(5) 0.8164(5) 0.4633(3) 0.122(17) Uiso 0.25 1 d DG . P A 1
H34B_a H 0.6169 0.8423 0.4612 0.147 Uiso 0.25 1 calc R U P A 1
C29B_a C 0.5749(6) 0.7875(7) 0.4495(2) 0.140(9) Uiso 0.5 2 d DG U P A 1
C30B_a C 0.5391(6) 0.7496(6) 0.4527(2) 0.180(17) Uiso 0.25 1 d DG . P A 1
H30B_a H 0.5270 0.7299 0.4433 0.216 Uiso 0.25 1 calc R U P A 1
C31B_a C 0.5210(5) 0.7405(3) 0.4696(2) 0.129(13) Uiso 0.25 1 d DG . P A 1
H31B_a H 0.4966 0.7146 0.4718 0.155 Uiso 0.25 1 calc R U P A 1
C12A_b C 0.7156(4) 0.6826(5) 0.34048(14) 0.132(8) Uani 0.5 1 d DG U P A 2
C11A_b C 0.7164(4) 0.7186(4) 0.34627(17) 0.166(10) Uani 0.5 1 d G U P A 2
H11A_b H 0.7292 0.7429 0.3391 0.199 Uiso 0.5 1 calc R U P A 2
C10A_b C 0.6985(5) 0.7189(4) 0.36261(19) 0.202(13) Uani 0.5 1 d DG U P A 2
C9A_b C 0.6797(5) 0.6833(4) 0.37316(15) 0.192(13) Uani 0.5 1 d DG U P A 2
H9A_b H 0.6675 0.6836 0.3843 0.230 Uiso 0.5 1 calc DR U P A 2
C8A_b C 0.6789(4) 0.6473(4) 0.36738(16) 0.123(8) Uani 0.5 1 d DG U P A 2
C13A_b C 0.6968(4) 0.6470(4) 0.35104(17) 0.118(8) Uani 0.5 1 d G U P A 2
H13A_b H 0.6963 0.6224 0.3471 0.142 Uiso 0.5 1 calc DR U P A 2
C21A_b C 0.6957(9) 0.7550(6) 0.3688(3) 0.244(15) Uani 0.5 1 d D U P A 2
C22A_b C 0.6997(7) 0.7852(7) 0.3763(3) 0.246(13) Uani 0.5 1 d D U P A 2
C24A_b C 0.6945(5) 0.8170(7) 0.3846(3) 0.221(13) Uani 0.5 1 d D U P A 2
C23A_b C 0.7019(7) 0.8509(3) 0.3763(3) 0.31(3) Uani 0.5 2 d DS TU P A 2
H23A_b H 0.7124 0.8562 0.3643 0.371 Uiso 0.5 2 calc R U P A 2
C25A_b C 0.6789(5) 0.8057(5) 0.4022(3) 0.208(11) Uani 0.5 1 d D U P A 2
H25A_b H 0.6740 0.7807 0.4078 0.249 Uiso 0.5 1 calc R U P A 2
C26A_b C 0.6711(6) 0.8355(3) 0.4109(3) 0.26(2) Uani 0.5 2 d DS TU P A 2
C27A_b C 0.6558(9) 0.8279(5) 0.4286(3) 0.240(17) Uani 0.5 2 d DS TU P A 2
C28A_b C 0.6341(9) 0.8170(5) 0.4412(3) 0.194(12) Uani 0.5 2 d DS TU P A 2
C32A_b C 0.5715(5) 0.7857(3) 0.4910(2) 0.116(9) Uiso 0.5 2 d DGS U P A 2
C33A_b C 0.6092(5) 0.8221(2) 0.4892(2) 0.170(16) Uiso 0.25 1 d DG . P A 2
H33A_b H 0.6204 0.8408 0.4991 0.204 Uiso 0.25 1 calc R U P A 2
C34A_b C 0.6306(4) 0.8315(5) 0.4730(3) 0.147(15) Uiso 0.25 1 d DG . P A 2
H34A_b H 0.6571 0.8560 0.4721 0.177 Uiso 0.25 1 calc R U P A 2
C29A_b C 0.6144(6) 0.8063(7) 0.4587(2) 0.143(10) Uiso 0.5 2 d DG U P A 2
C30A_b C 0.5767(7) 0.7672(7) 0.4605(2) 0.19(3) Uiso 0.25 1 d DG . P A 2
H30A_b H 0.5666 0.7480 0.4508 0.228 Uiso 0.25 1 calc R U P A 2
C31A_b C 0.5553(6) 0.7579(3) 0.4767(2) 0.17(2) Uiso 0.25 1 d DG . P A 2
H31A_b H 0.5296 0.7326 0.4780 0.210 Uiso 0.25 1 calc R U P A 2
N1A_b N 0.5493(5) 0.7746(3) 0.5073(2) 0.100(8) Uani 0.5 2 d DS TU P A 2
C20A_b C 0.7980(6) 0.6783(5) 0.2752(2) 0.080(5) Uiso 0.5 1 d D . P A 2
C17A_b C 0.7763(4) 0.6802(4) 0.29215(13) 0.074(5) Uiso 0.5 1 d DG U P A 2
C16A_b C 0.7907(3) 0.7176(4) 0.30128(17) 0.098(6) Uiso 0.5 1 d G . P A 2
H16A_b H 0.8140 0.7422 0.2969 0.117 Uiso 0.5 1 calc R U P A 2
C15A_b C 0.7709(4) 0.7189(4) 0.31690(17) 0.137(9) Uani 0.5 1 d G U P A 2
H15A_b H 0.7807 0.7445 0.3231 0.164 Uiso 0.5 1 calc R U P A 2
C14A_b C 0.7368(5) 0.6829(6) 0.32338(15) 0.110(8) Uani 0.5 1 d DG U P A 2
C19A_b C 0.7224(4) 0.6456(4) 0.31425(18) 0.165(12) Uani 0.5 1 d G U P A 2
H19A_b H 0.6991 0.6210 0.3187 0.197 Uiso 0.5 1 calc R U P A 2
C18A_b C 0.7422(4) 0.6442(3) 0.29863(17) 0.099(7) Uiso 0.5 1 d G . P A 2
H18A_b H 0.7325 0.6187 0.2924 0.119 Uiso 0.5 1 calc R U P A 2
C2A_b C 0.6272(3) 0.5402(3) 0.40202(13) 0.071(5) Uiso 0.5 1 d DG . P A 2
C7A_b C 0.6156(3) 0.5702(3) 0.40448(13) 0.082(5) Uiso 0.5 1 d G . P A 2
H7A_b H 0.5956 0.5663 0.4134 0.099 Uiso 0.5 1 calc R U P A 2
C6A_b C 0.6333(4) 0.6058(3) 0.39394(17) 0.138(8) Uani 0.5 1 d G U P A 2
H6A_b H 0.6254 0.6263 0.3956 0.165 Uiso 0.5 1 calc DR U P A 2
C5A_b C 0.6625(4) 0.6116(3) 0.38092(16) 0.120(8) Uani 0.5 1 d DG U P A 2
C4A_b C 0.6741(3) 0.5816(4) 0.37846(15) 0.157(9) Uani 0.5 1 d G U P A 2
H4A_b H 0.6940 0.5855 0.3696 0.188 Uiso 0.5 1 calc DR U P A 2
C3A_b C 0.6564(4) 0.5460(4) 0.38900(16) 0.146(8) Uiso 0.5 1 d G . P A 2
H3A_b H 0.6643 0.5255 0.3873 0.175 Uiso 0.5 1 calc R U P A 2
C1A_b C 0.5992(8) 0.5009(6) 0.4125(3) 0.09(2) Uiso 0.5 1 d D . P A 2
C38A_b C 0.4965(4) 0.6664(3) 0.53720(15) 0.059(6) Uiso 0.5 1 d DG . P A 2
C39A_b C 0.4908(3) 0.6997(4) 0.54140(14) 0.062(6) Uiso 0.5 1 d G U P A 2
H39A_b H 0.4739 0.6978 0.5513 0.074 Uiso 0.5 1 calc R U P A 2
C40A_b C 0.5099(4) 0.7357(3) 0.5311(2) 0.062(7) Uani 0.5 1 d G U P A 2
C35A_b C 0.5347(4) 0.7384(3) 0.51657(19) 0.098(8) Uani 0.5 1 d G U P A 2
C36A_b C 0.5404(3) 0.7051(5) 0.51237(15) 0.114(8) Uani 0.5 1 d G U P A 2
H36A_b H 0.5573 0.7070 0.5025 0.137 Uiso 0.5 1 calc R U P A 2
C37A_b C 0.5213(4) 0.6691(4) 0.52269(17) 0.084(6) Uiso 0.5 1 d G U P A 2
H37A_b H 0.5252 0.6464 0.5198 0.101 Uiso 0.5 1 calc R U P A 2
C41A_b C 0.4724(5) 0.6266(5) 0.5480(2) 0.091(4) Uiso 0.5 1 d D . P A 2

loop_
_atom_site_aniso_label
_atom_site_aniso_U_11
_atom_site_aniso_U_22
_atom_site_aniso_U_33
_atom_site_aniso_U_23
_atom_site_aniso_U_13
_atom_site_aniso_U_12
Cu1 0.1043(12) 0.1043(12) 0.0750(12) -0.0075(5) 0.0075(5) 0.0668(13)
Cu2 0.1021(11) 0.1021(11) 0.0708(12) -0.0084(5) 0.0084(5) 0.0636(12)
Cu4 0.1220(16) 0.107(2) 0.0559(17) 0.000 0.000 0.0535(11)
Cu3 0.1345(17) 0.106(2) 0.0536(17) 0.000 0.000 0.0532(11)
O8 0.119(4) 0.095(4) 0.091(4) 0.016(3) 0.042(3) 0.065(3)
O2 0.147(5) 0.101(4) 0.095(4) 0.022(4) 0.055(4) 0.073(4)
O4 0.149(5) 0.084(5) 0.078(4) 0.004(3) 0.035(4) 0.040(4)
O9 0.202(6) 0.202(6) 0.082(5) -0.041(3) 0.041(3) 0.074(7)
O3 0.133(5) 0.126(5) 0.070(4) 0.007(4) 0.035(4) 0.071(4)
O7 0.145(5) 0.106(4) 0.103(4) 0.018(4) 0.038(3) 0.082(4)
O1 0.147(5) 0.110(4) 0.093(4) 0.032(4) 0.057(3) 0.088(4)
O10 0.158(5) 0.158(5) 0.170(7) -0.013(3) 0.013(3) 0.108(6)
O5 0.164(8) 0.119(9) 0.123(8) 0.000 0.000 0.060(5)
C40B_a 0.067(14) 0.069(14) 0.064(10) -0.008(9) -0.014(10) 0.021(9)
C35B_a 0.106(17) 0.085(12) 0.077(12) 0.001(10) 0.011(11) 0.044(11)
C36B_a 0.126(17) 0.101(13) 0.130(14) 0.002(10) 0.024(13) 0.056(11)
C15B_a 0.130(17) 0.102(13) 0.081(12) -0.012(9) 0.024(12) 0.058(11)
C14B_a 0.123(16) 0.097(12) 0.087(11) -0.002(9) 0.016(11) 0.064(12)
C19B_a 0.115(14) 0.110(13) 0.088(12) 0.003(9) 0.027(11) 0.065(11)
N1B_a 0.17(2) 0.114(11) 0.088(13) 0.023(7) 0.045(13) 0.087(10)
C6B_a 0.194(17) 0.165(15) 0.153(14) 0.033(12) 0.090(12) 0.117(13)
C5B_a 0.100(14) 0.128(12) 0.080(11) 0.001(9) 0.016(10) 0.075(11)
C4B_a 0.163(16) 0.164(13) 0.130(13) 0.028(11) 0.066(12) 0.117(12)
C13B_a 0.138(18) 0.108(12) 0.085(11) -0.003(8) 0.024(11) 0.082(12)
C12B_a 0.155(17) 0.114(12) 0.102(10) 0.010(8) 0.034(11) 0.077(12)
C11B_a 0.22(2) 0.125(13) 0.125(13) 0.021(10) 0.067(14) 0.108(14)
C10B_a 0.30(3) 0.173(14) 0.133(14) 0.039(11) 0.093(16) 0.149(17)
C9B_a 0.32(3) 0.162(14) 0.117(14) 0.025(11) 0.099(17) 0.159(17)
C8B_a 0.124(18) 0.119(11) 0.079(10) -0.009(8) 0.020(11) 0.063(11)
O6 0.203(9) 0.212(13) 0.103(8) 0.000 0.000 0.106(7)
C21B_a 0.39(4) 0.201(17) 0.19(2) 0.061(14) 0.15(2) 0.20(2)
C25B_a 0.42(4) 0.207(19) 0.174(16) 0.090(13) 0.16(2) 0.22(2)
C23B_a 0.61(9) 0.26(2) 0.20(3) 0.105(19) 0.21(4) 0.31(4)
C26B_a 0.53(7) 0.24(2) 0.21(2) 0.102(17) 0.20(3) 0.27(4)
C24B_a 0.38(4) 0.199(17) 0.172(16) 0.078(12) 0.145(19) 0.20(2)
C27B_a 0.37(5) 0.207(19) 0.17(2) 0.070(12) 0.14(2) 0.19(2)
C28B_a 0.28(3) 0.21(2) 0.15(2) 0.040(10) 0.08(2) 0.139(13)
C22B_a 0.38(4) 0.206(17) 0.183(19) 0.063(13) 0.14(2) 0.20(2)
C12A_b 0.162(18) 0.124(13) 0.125(11) 0.018(9) 0.032(11) 0.083(13)
C11A_b 0.26(3) 0.146(13) 0.120(13) 0.042(10) 0.075(15) 0.125(14)
C10A_b 0.34(3) 0.165(13) 0.145(15) 0.062(10) 0.113(18) 0.162(16)
C9A_b 0.35(3) 0.150(13) 0.126(13) 0.048(10) 0.114(18) 0.158(16)
C8A_b 0.14(2) 0.123(12) 0.116(12) 0.009(9) 0.022(12) 0.077(13)
C13A_b 0.14(2) 0.108(12) 0.115(12) -0.004(9) 0.017(11) 0.066(12)
C21A_b 0.43(4) 0.181(16) 0.191(19) 0.064(12) 0.13(2) 0.20(2)
C22A_b 0.38(3) 0.196(17) 0.231(19) 0.042(13) 0.110(19) 0.193(19)
C24A_b 0.33(4) 0.188(17) 0.207(18) 0.049(12) 0.099(18) 0.18(2)
C23A_b 0.56(9) 0.23(2) 0.24(3) 0.073(19) 0.15(4) 0.28(4)
C25A_b 0.27(3) 0.178(18) 0.210(17) 0.035(12) 0.082(17) 0.141(19)
C26A_b 0.40(6) 0.208(19) 0.23(2) 0.075(13) 0.15(3) 0.20(3)
C27A_b 0.33(4) 0.21(2) 0.22(2) 0.064(11) 0.13(2) 0.16(2)
C28A_b 0.22(2) 0.196(19) 0.18(2) 0.028(10) 0.056(19) 0.108(12)
N1A_b 0.112(16) 0.111(11) 0.077(14) 0.024(6) 0.048(12) 0.056(8)
C15A_b 0.137(18) 0.133(15) 0.136(15) -0.013(11) 0.040(13) 0.065(13)
C14A_b 0.105(17) 0.123(14) 0.114(12) 0.001(10) 0.005(11) 0.065(13)
C19A_b 0.17(2) 0.135(15) 0.144(17) -0.006(12) 0.076(16) 0.043(14)
C6A_b 0.162(18) 0.109(15) 0.157(15) 0.019(12) 0.047(13) 0.079(13)
C5A_b 0.133(18) 0.101(12) 0.133(13) 0.005(10) 0.018(12) 0.065(12)
C4A_b 0.20(2) 0.126(15) 0.166(17) 0.029(13) 0.057(15) 0.098(15)
C40A_b 0.049(13) 0.091(13) 0.042(11) 0.012(8) -0.004(9) 0.033(9)
C35A_b 0.106(18) 0.097(13) 0.081(13) 0.016(10) 0.038(12) 0.042(11)
C36A_b 0.131(17) 0.106(13) 0.098(13) 0.022(10) 0.053(12) 0.053(11)

loop_
_atom_type_symbol
_atom_type_description
_atom_type_scat_dispersion_real
_atom_type_scat_dispersion_imag
_atom_type_scat_source
C C 0.0181 0.0091 'International Tables Vol C Tables 4.2.6.8 and 6.1.1.4'
H H 0.0000 0.0000 'International Tables Vol C Tables 4.2.6.8 and 6.1.1.4'
Cu Cu -1.9646 0.5888 'International Tables Vol C Tables 4.2.6.8 and 6.1.1.4'
N N 0.0311 0.0180 'International Tables Vol C Tables 4.2.6.8 and 6.1.1.4'
O O 0.0492 0.0322 'International Tables Vol C Tables 4.2.6.8 and 6.1.1.4'

loop_
_geom_angle_atom_site_label_1
_geom_angle_atom_site_label_2
_geom_angle_atom_site_label_3
_geom_angle
_geom_angle_site_symmetry_1
_geom_angle_site_symmetry_3
O7 Cu1 O7 89.9(3) 19_665 .
O7 Cu1 O2 169.7(2) 19_665 7_556
O7 Cu1 O2 89.7(2) . 7_556
O7 Cu1 O2 89.7(2) 19_665 13_666
O7 Cu1 O2 169.7(2) . 13_666
O2 Cu1 O2 88.9(3) 7_556 13_666
O7 Cu1 O9 97.0(2) 19_665 .
O7 Cu1 O9 97.0(2) . .
O2 Cu1 O9 93.3(2) 7_556 .
O2 Cu1 O9 93.3(2) 13_666 .
O7 Cu1 Cu2 86.01(16) 19_665 .
O7 Cu1 Cu2 86.01(16) . .
O2 Cu1 Cu2 83.68(15) 7_556 .
O2 Cu1 Cu2 83.68(15) 13_666 .
O9 Cu1 Cu2 175.8(2) . .
O1 Cu2 O1 88.9(3) 7_556 13_666
O1 Cu2 O8 89.99(19) 7_556 .
O1 Cu2 O8 169.3(2) 13_666 .
O1 Cu2 O8 169.3(2) 7_556 19_665
O1 Cu2 O8 89.99(19) 13_666 19_665
O8 Cu2 O8 89.1(3) . 19_665
O1 Cu2 O10 94.5(2) 7_556 .
O1 Cu2 O10 94.5(2) 13_666 .
O8 Cu2 O10 96.2(2) . .
O8 Cu2 O10 96.2(2) 19_665 .
O1 Cu2 Cu1 85.60(15) 7_556 .
O1 Cu2 Cu1 85.60(15) 13_666 .
O8 Cu2 Cu1 83.70(14) . .
O8 Cu2 Cu1 83.70(14) 19_665 .
O10 Cu2 Cu1 179.8(2) . .
O3 Cu4 O3 89.2(3) . 20_655
O3 Cu4 O3 167.7(3) . 11_655
O3 Cu4 O3 89.5(3) 20_655 11_655
O3 Cu4 O3 89.5(3) . 16_556
O3 Cu4 O3 167.7(3) 20_655 16_556
O3 Cu4 O3 89.2(3) 11_655 16_556
O3 Cu4 O5 96.17(17) . .
O3 Cu4 O5 96.17(17) 20_655 .
O3 Cu4 O5 96.17(17) 11_655 .
O3 Cu4 O5 96.17(17) 16_556 .
O3 Cu4 Cu3 83.83(17) . .
O3 Cu4 Cu3 83.83(17) 20_655 .
O3 Cu4 Cu3 83.83(17) 11_655 .
O3 Cu4 Cu3 83.83(17) 16_556 .
O5 Cu4 Cu3 180.0 . .
O4 Cu3 O4 89.8(3) . 16_556
O4 Cu3 O4 89.5(3) . 20_655
O4 Cu3 O4 170.7(3) 16_556 20_655
O4 Cu3 O4 170.7(3) . 11_655
O4 Cu3 O4 89.5(3) 16_556 11_655
O4 Cu3 O4 89.8(3) 20_655 11_655
O4 Cu3 O6 94.66(16) . .
O4 Cu3 O6 94.66(16) 16_556 .
O4 Cu3 O6 94.66(17) 20_655 .
O4 Cu3 O6 94.66(16) 11_655 .
O4 Cu3 Cu4 85.34(16) . .
O4 Cu3 Cu4 85.34(16) 16_556 .
O4 Cu3 Cu4 85.34(16) 20_655 .
O4 Cu3 Cu4 85.34(16) 11_655 .
O6 Cu3 Cu4 180.00(11) . .
C41B_a O8 Cu2 121.0(8) . .
C41A_b O8 Cu2 122.2(8) . .
C1B_a O2 Cu1 121.0(9) . 13_666
C1A_b O2 Cu1 125.1(8) . 13_666
C20A_b O4 Cu3 116.7(9) . .
C20B_a O4 Cu3 122.8(8) . .
C20A_b O3 Cu4 116.3(9) . .
C20B_a O3 Cu4 122.7(8) . .
C41B_a O7 Cu1 120.4(8) . .
C41A_b O7 Cu1 121.7(8) . .
C1B_a O1 Cu2 118.3(8) . 13_666
C1A_b O1 Cu2 122.2(8) . 13_666
O4 C20B_a O3 124.0(13) . .
O4 C20B_a C17B_a 124.5(13) . .
O3 C20B_a C17B_a 110.4(12) . .
O7 C41B_a O8 128.1(14) . .
O7 C41B_a C38B_a 122.4(14) . .
O8 C41B_a C38B_a 109.5(13) . .
C39B_a C38B_a C37B_a 120.0 . .
C39B_a C38B_a C41B_a 126.6(13) . .
C37B_a C38B_a C41B_a 113.1(13) . .
C40B_a C39B_a C38B_a 120.0 . .
C40B_a C39B_a H39B_a 120.0 . .
C38B_a C39B_a H39B_a 120.0 . .
C39B_a C40B_a C35B_a 120.0 . .
C39B_a C40B_a C40B_a 131.3 . 21_565
C35B_a C40B_a C40B_a 108.7 . 21_565
N1B_a C35B_a C40B_a 103.9(14) . .
N1B_a C35B_a C36B_a 136.0(14) . .
C40B_a C35B_a C36B_a 120.0 . .
C37B_a C36B_a C35B_a 120.0 . .
C37B_a C36B_a H36B_a 120.0 . .
C35B_a C36B_a H36B_a 120.0 . .
C36B_a C37B_a C38B_a 120.0 . .
C36B_a C37B_a H37B_a 120.0 . .
C38B_a C37B_a H37B_a 120.0 . .
C16B_a C17B_a C18B_a 120.0 . .
C16B_a C17B_a C20B_a 114.5(11) . .
C18B_a C17B_a C20B_a 124.7(10) . .
C15B_a C16B_a C17B_a 120.0 . .
C15B_a C16B_a H16B_a 120.0 . .
C17B_a C16B_a H16B_a 120.0 . .
C16B_a C15B_a C14B_a 120.0 . .
C16B_a C15B_a H15B_a 120.0 . .
C14B_a C15B_a H15B_a 120.0 . .
C15B_a C14B_a C19B_a 120.0 . .
C15B_a C14B_a C12B_a 122.9(11) . .
C19B_a C14B_a C12B_a 117.1(11) . .
C18B_a C19B_a C14B_a 120.0 . .
C18B_a C19B_a H19B_a 120.0 . .
C14B_a C19B_a H19B_a 120.0 . .
C19B_a C18B_a C17B_a 120.0 . .
C19B_a C18B_a H18B_a 120.0 . .
C17B_a C18B_a H18B_a 120.0 . .
C35B_a N1B_a C35B_a 114(3) 21_565 .
C35B_a N1B_a C32B_a 122.8(17) 21_565 .
C35B_a N1B_a C32B_a 122.8(10) . .
C7B_a C2B_a C3B_a 120.0 . .
C7B_a C2B_a C1B_a 123.4(9) . .
C3B_a C2B_a C1B_a 115.6(9) . .
C6B_a C7B_a C2B_a 120.0 . .
C6B_a C7B_a H7B_a 120.0 . .
C2B_a C7B_a H7B_a 120.0 . .
C7B_a C6B_a C5B_a 120.0 . .
C7B_a C6B_a H6B_a 120.0 . .
C5B_a C6B_a H6B_a 120.0 . .
C4B_a C5B_a C6B_a 120.0 . .
C4B_a C5B_a C8B_a 121.3(6) . .
C6B_a C5B_a C8B_a 118.7(6) . .
C3B_a C4B_a C5B_a 120.0 . .
C3B_a C4B_a H4B_a 120.0 . .
C5B_a C4B_a H4B_a 120.0 . .
C4B_a C3B_a C2B_a 120.0 . .
C4B_a C3B_a H3B_a 120.0 . .
C2B_a C3B_a H3B_a 120.0 . .
C12B_a C13B_a C8B_a 120.0 . .
C12B_a C13B_a H13B_a 120.0 . .
C8B_a C13B_a H13B_a 120.0 . .
C13B_a C12B_a C11B_a 120.0 . .
C13B_a C12B_a C14B_a 124.1(9) . .
C11B_a C12B_a C14B_a 115.5(9) . .
C10B_a C11B_a C12B_a 120.0 . .
C10B_a C11B_a H11B_a 120.0 . .
C12B_a C11B_a H11B_a 120.0 . .
C11B_a C10B_a C9B_a 120.0 . .
C11B_a C10B_a C21B_a 125.4(10) . .
C9B_a C10B_a C21B_a 114.5(10) . .
C10B_a C9B_a C8B_a 120.0 . .
C10B_a C9B_a H9B_a 120.0 . .
C8B_a C9B_a H9B_a 120.0 . .
C9B_a C8B_a C13B_a 120.0 . .
C9B_a C8B_a C5B_a 120.8(5) . .
C13B_a C8B_a C5B_a 119.2(5) . .
O2 C1B_a O1 129.3(14) . .
O2 C1B_a C2B_a 113.4(12) . .
O1 C1B_a C2B_a 117.2(13) . .
C22B_a C21B_a C10B_a 171(3) . .
C26B_a C25B_a C24B_a 121(2) . .
C26B_a C25B_a H25B_a 119.4 . .
C24B_a C25B_a H25B_a 119.4 . .
C24B_a C23B_a C24B_a 120(2) . 21_565
C24B_a C23B_a H23B_a 120.2 . .
C24B_a C23B_a H23B_a 120.2 21_565 .
C25B_a C26B_a C25B_a 122(2) . 21_565
C25B_a C26B_a C27B_a 119.2(10) . .
C25B_a C26B_a C27B_a 119.2(10) 21_565 .
C22B_a C24B_a C23B_a 121.6(19) . .
C22B_a C24B_a C25B_a 120(2) . .
C23B_a C24B_a C25B_a 118.4(19) . .
C28B_a C27B_a C26B_a 173(4) . .
C27B_a C28B_a C29B_a 168(4) . 21_565
C27B_a C28B_a C29B_a 168(4) . .
C29B_a C28B_a C29B_a 0.1(12) 21_565 .
C21B_a C22B_a C24B_a 174(3) . .
C31B_a C32B_a C33B_a 85.8(4) 21_565 .
C31B_a C32B_a C31B_a 64.7(7) 21_565 .
C33B_a C32B_a C31B_a 120.0 . .
C31B_a C32B_a C33B_a 120.0(5) 21_565 21_565
C33B_a C32B_a C33B_a 64.9(9) . 21_565
C31B_a C32B_a C33B_a 85.8(5) . 21_565
C31B_a C32B_a N1B_a 119.6(10) 21_565 .
C33B_a C32B_a N1B_a 120.4(7) . .
C31B_a C32B_a N1B_a 119.6(7) . .
C33B_a C32B_a N1B_a 120.4(10) 21_565 .
C32B_a C33B_a C34B_a 119.99(14) . .
C32B_a C33B_a H33B_a 120.0 . .
C34B_a C33B_a H33B_a 120.0 . .
C33B_a C34B_a C29B_a 120.0 . .
C33B_a C34B_a H34B_a 120.0 . .
C29B_a C34B_a H34B_a 120.0 . .
C29B_a C29B_a C30B_a 122(10) 21_565 21_565
C29B_a C29B_a C30B_a 58(10) 21_565 .
C30B_a C29B_a C30B_a 64.6(8) 21_565 .
C29B_a C29B_a C34B_a 122(10) 21_565 .
C30B_a C29B_a C34B_a 85.8(5) 21_565 .
C30B_a C29B_a C34B_a 120.0 . .
C29B_a C29B_a C34B_a 58(10) 21_565 21_565
C30B_a C29B_a C34B_a 120.0(5) 21_565 21_565
C30B_a C29B_a C34B_a 85.7(7) . 21_565
C34B_a C29B_a C34B_a 64.9(12) . 21_565
C29B_a C29B_a C28B_a 90(4) 21_565 .
C30B_a C29B_a C28B_a 115.1(16) 21_565 .
C30B_a C29B_a C28B_a 115.0(15) . .
C34B_a C29B_a C28B_a 124.8(15) . .
C34B_a C29B_a C28B_a 124.7(17) 21_565 .
C29B_a C30B_a C31B_a 120.02(6) . .
C29B_a C30B_a H30B_a 120.0 . .
C31B_a C30B_a H30B_a 120.0 . .
C30B_a C31B_a C32B_a 120.01(15) . .
C30B_a C31B_a H31B_a 120.0 . .
C32B_a C31B_a H31B_a 120.0 . .
C11A_b C12A_b C13A_b 120.0 . .
C11A_b C12A_b C14A_b 119.9(12) . .
C13A_b C12A_b C14A_b 120.0(11) . .
C12A_b C11A_b C10A_b 120.0 . .
C12A_b C11A_b H11A_b 120.0 . .
C10A_b C11A_b H11A_b 120.0 . .
C9A_b C10A_b C11A_b 120.0 . .
C9A_b C10A_b C21A_b 117.5(12) . .
C11A_b C10A_b C21A_b 122.4(12) . .
C8A_b C9A_b C10A_b 120.0 . .
C8A_b C9A_b H9A_b 120.0 . .
C10A_b C9A_b H9A_b 120.0 . .
C9A_b C8A_b C13A_b 120.0 . .
C9A_b C8A_b C5A_b 116.0(11) . .
C13A_b C8A_b C5A_b 123.6(12) . .
C8A_b C13A_b C12A_b 120.0 . .
C8A_b C13A_b H13A_b 120.0 . .
C12A_b C13A_b H13A_b 120.0 . .
C22A_b C21A_b C10A_b 166(3) . .
C21A_b C22A_b C24A_b 167(3) . .
C23A_b C24A_b C25A_b 125.8(19) . .
C23A_b C24A_b C22A_b 123(2) . .
C25A_b C24A_b C22A_b 111(2) . .
C24A_b C23A_b C24A_b 119(2) . 21_565
C24A_b C23A_b H23A_b 120.6 . .
C24A_b C23A_b H23A_b 120.6 21_565 .
C24A_b C25A_b C26A_b 113.8(18) . .
C24A_b C25A_b H25A_b 123.1 . .
C26A_b C25A_b H25A_b 123.1 . .
C27A_b C26A_b C25A_b 119.0(9) . 21_565
C27A_b C26A_b C25A_b 119.0(9) . .
C25A_b C26A_b C25A_b 122.1(18) 21_565 .
C28A_b C27A_b C26A_b 164(3) . .
C27A_b C28A_b C29A_b 169(3) . 21_565
C27A_b C28A_b C29A_b 169(3) . .
C29A_b C28A_b C29A_b 2.8(13) 21_565 .
C33A_b C32A_b C33A_b 56.3(9) 21_565 .
C33A_b C32A_b C31A_b 90.3(6) 21_565 .
C33A_b C32A_b C31A_b 119.97(5) . .
C33A_b C32A_b C31A_b 120.0(5) 21_565 21_565
C33A_b C32A_b C31A_b 90.3(4) . 21_565
C31A_b C32A_b C31A_b 63.3(9) . 21_565
C33A_b C32A_b N1A_b 121.9(10) 21_565 .
C33A_b C32A_b N1A_b 121.9(7) . .
C31A_b C32A_b N1A_b 118.1(7) . .
C31A_b C32A_b N1A_b 118.1(10) 21_565 .
C32A_b C33A_b C34A_b 120.18(15) . .
C32A_b C33A_b H33A_b 119.9 . .
C34A_b C33A_b H33A_b 119.9 . .
C29A_b C34A_b C33A_b 120.9 . .
C29A_b C34A_b H34A_b 119.6 . .
C33A_b C34A_b H34A_b 119.6 . .
C29A_b C29A_b C34A_b 115.4(14) 21_565 21_565
C29A_b C29A_b C34A_b 61.9(2) 21_565 .
C34A_b C29A_b C34A_b 53.5(14) 21_565 .
C29A_b C29A_b C30A_b 121.6(3) 21_565 .
C34A_b C29A_b C30A_b 91.9(8) 21_565 .
C34A_b C29A_b C30A_b 119.8 . .
C29A_b C29A_b C28A_b 88.6(13) 21_565 .
C34A_b C29A_b C28A_b 124.7(17) 21_565 .
C34A_b C29A_b C28A_b 122.3(16) . .
C30A_b C29A_b C28A_b 117.9(15) . .
C29A_b C29A_b C30A_b 56.1(11) 21_565 21_565
C34A_b C29A_b C30A_b 119.3(6) 21_565 21_565
C34A_b C29A_b C30A_b 89.0(5) . 21_565
C30A_b C29A_b C30A_b 65.4(9) . 21_565
C28A_b C29A_b C30A_b 115.4(17) . 21_565
C31A_b C30A_b C29A_b 118.95(6) . .
C31A_b C30A_b H30A_b 120.5 . .
C29A_b C30A_b H30A_b 120.5 . .
C30A_b C31A_b C32A_b 119.84(14) . .
C30A_b C31A_b H31A_b 120.1 . .
C32A_b C31A_b H31A_b 120.1 . .
C35A_b N1A_b C35A_b 104(2) . 21_565
C35A_b N1A_b C32A_b 127.6(9) . .
C35A_b N1A_b C32A_b 127.7(14) 21_565 .
O4 C20A_b O3 131.3(15) . .
O4 C20A_b C17A_b 111.8(13) . .
O3 C20A_b C17A_b 114.6(13) . .
C16A_b C17A_b C18A_b 120.0 . .
C16A_b C17A_b C20A_b 120.5(12) . .
C18A_b C17A_b C20A_b 119.5(12) . .
C15A_b C16A_b C17A_b 120.0 . .
C15A_b C16A_b H16A_b 120.0 . .
C17A_b C16A_b H16A_b 120.0 . .
C16A_b C15A_b C14A_b 120.0 . .
C16A_b C15A_b H15A_b 120.0 . .
C14A_b C15A_b H15A_b 120.0 . .
C19A_b C14A_b C15A_b 120.0 . .
C19A_b C14A_b C12A_b 118.2(12) . .
C15A_b C14A_b C12A_b 121.8(12) . .
C14A_b C19A_b C18A_b 120.0 . .
C14A_b C19A_b H19A_b 120.0 . .
C18A_b C19A_b H19A_b 120.0 . .
C19A_b C18A_b C17A_b 120.0 . .
C19A_b C18A_b H18A_b 120.0 . .
C17A_b C18A_b H18A_b 120.0 . .
C7A_b C2A_b C3A_b 120.0 . .
C7A_b C2A_b C1A_b 111.4(10) . .
C3A_b C2A_b C1A_b 127.7(10) . .
C2A_b C7A_b C6A_b 120.0 . .
C2A_b C7A_b H7A_b 120.0 . .
C6A_b C7A_b H7A_b 120.0 . .
C7A_b C6A_b C5A_b 120.0 . .
C7A_b C6A_b H6A_b 120.0 . .
C5A_b C6A_b H6A_b 120.0 . .
C4A_b C5A_b C6A_b 120.0 . .
C4A_b C5A_b C8A_b 117.3(12) . .
C6A_b C5A_b C8A_b 122.3(11) . .
C3A_b C4A_b C5A_b 120.0 . .
C3A_b C4A_b H4A_b 120.0 . .
C5A_b C4A_b H4A_b 120.0 . .
C4A_b C3A_b C2A_b 120.0 . .
C4A_b C3A_b H3A_b 120.0 . .
C2A_b C3A_b H3A_b 120.0 . .
O2 C1A_b O1 122.7(13) . .
O2 C1A_b C2A_b 123.5(13) . .
O1 C1A_b C2A_b 113.8(12) . .
C37A_b C38A_b C39A_b 120.0 . .
C37A_b C38A_b C41A_b 122.0(11) . .
C39A_b C38A_b C41A_b 117.9(11) . .
C40A_b C39A_b C38A_b 120.0 . .
C40A_b C39A_b H39A_b 120.0 . .
C38A_b C39A_b H39A_b 120.0 . .
C35A_b C40A_b C39A_b 120.0 . .
C35A_b C40A_b C40A_b 105.0 . 21_565
C39A_b C40A_b C40A_b 135.0 . 21_565
N1A_b C35A_b C40A_b 112.8(13) . .
N1A_b C35A_b C36A_b 127.2(13) . .
C40A_b C35A_b C36A_b 120.0 . .
C37A_b C36A_b C35A_b 120.0 . .
C37A_b C36A_b H36A_b 120.0 . .
C35A_b C36A_b H36A_b 120.0 . .
C36A_b C37A_b C38A_b 120.0 . .
C36A_b C37A_b H37A_b 120.0 . .
C38A_b C37A_b H37A_b 120.0 . .
O7 C41A_b O8 125.5(13) . .
O7 C41A_b C38A_b 117.6(13) . .
O8 C41A_b C38A_b 116.8(13) . .

loop_
_geom_bond_atom_site_label_1
_geom_bond_atom_site_label_2
_geom_bond_distance
_geom_bond_site_symmetry_2
Cu1 O7 1.923(5) 19_665
Cu1 O7 1.923(5) .
Cu1 O2 1.947(5) 7_556
Cu1 O2 1.947(5) 13_666
Cu1 O9 2.298(7) .
Cu1 Cu2 2.6101(18) .
Cu2 O1 1.951(5) 7_556
Cu2 O1 1.951(5) 13_666
Cu2 O8 1.952(5) .
Cu2 O8 1.952(5) 19_665
Cu2 O10 2.232(7) .
Cu4 O3 1.981(5) .
Cu4 O3 1.981(5) 20_655
Cu4 O3 1.981(5) 11_655
Cu4 O3 1.981(5) 16_556
Cu4 O5 2.289(10) .
Cu4 Cu3 2.631(3) .
Cu3 O4 1.950(5) .
Cu3 O4 1.950(5) 16_556
Cu3 O4 1.950(5) 20_655
Cu3 O4 1.950(5) 11_655
Cu3 O6 2.310(12) .
O8 C41B_a 1.272(14) .
O8 C41A_b 1.288(14) .
O2 C1B_a 1.234(14) .
O2 C1A_b 1.270(14) .
O2 Cu1 1.947(5) 13_666
O4 C20A_b 1.224(14) .
O4 C20B_a 1.272(13) .
O3 C20A_b 1.257(14) .
O3 C20B_a 1.287(14) .
O7 C41B_a 1.244(14) .
O7 C41A_b 1.256(14) .
O1 C1B_a 1.251(14) .
O1 C1A_b 1.290(14) .
O1 Cu2 1.951(5) 13_666
C20B_a C17B_a 1.530(14) .
C41B_a C38B_a 1.511(15) .
C38B_a C39B_a 1.3900 .
C38B_a C37B_a 1.3900 .
C39B_a C40B_a 1.3900 .
C39B_a H39B_a 0.9500 .
C40B_a C35B_a 1.3900 .
C40B_a C40B_a 1.39(2) 21_565
C35B_a N1B_a 1.359(12) .
C35B_a C36B_a 1.3900 .
C36B_a C37B_a 1.3900 .
C36B_a H36B_a 0.9500 .
C37B_a H37B_a 0.9500 .
C17B_a C16B_a 1.3900 .
C17B_a C18B_a 1.3900 .
C16B_a C15B_a 1.3900 .
C16B_a H16B_a 0.9500 .
C15B_a C14B_a 1.3900 .
C15B_a H15B_a 0.9500 .
C14B_a C19B_a 1.3900 .
C14B_a C12B_a 1.472(10) .
C19B_a C18B_a 1.3900 .
C19B_a H19B_a 0.9500 .
C18B_a H18B_a 0.9500 .
N1B_a C35B_a 1.359(15) 21_565
N1B_a C32B_a 1.415(7) .
C2B_a C7B_a 1.3900 .
C2B_a C3B_a 1.3900 .
C2B_a C1B_a 1.489(16) .
C7B_a C6B_a 1.3900 .
C7B_a H7B_a 0.9500 .
C6B_a C5B_a 1.3900 .
C6B_a H6B_a 0.9500 .
C5B_a C4B_a 1.3900 .
C5B_a C8B_a 1.553(6) .
C4B_a C3B_a 1.3900 .
C4B_a H4B_a 0.9500 .
C3B_a H3B_a 0.9500 .
C13B_a C12B_a 1.3900 .
C13B_a C8B_a 1.3900 .
C13B_a H13B_a 0.9500 .
C12B_a C11B_a 1.3900 .
C11B_a C10B_a 1.3900 .
C11B_a H11B_a 0.9500 .
C10B_a C9B_a 1.3900 .
C10B_a C21B_a 1.433(14) .
C9B_a C8B_a 1.3900 .
C9B_a H9B_a 0.9500 .
C21B_a C22B_a 1.159(16) .
C25B_a C26B_a 1.334(19) .
C25B_a C24B_a 1.43(2) .
C25B_a H25B_a 0.9500 .
C23B_a C24B_a 1.40(2) .
C23B_a C24B_a 1.40(2) 21_565
C23B_a H23B_a 0.9500 .
C26B_a C25B_a 1.334(19) 21_565
C26B_a C27B_a 1.436(17) .
C24B_a C22B_a 1.380(15) .
C27B_a C28B_a 1.200(16) .
C28B_a C29B_a 1.458(15) 21_565
C28B_a C29B_a 1.458(15) .
C32B_a C31B_a 1.390(9) 21_565
C32B_a C33B_a 1.390(5) .
C32B_a C31B_a 1.390(5) .
C32B_a C33B_a 1.390(13) 21_565
C33B_a C34B_a 1.3900 .
C33B_a H33B_a 0.9500 .
C34B_a C29B_a 1.3910(11) .
C34B_a H34B_a 0.9500 .
C29B_a C29B_a 0.00(3) 21_565
C29B_a C30B_a 1.388(12) 21_565
C29B_a C30B_a 1.3890 .
C29B_a C34B_a 1.392(18) 21_565
C30B_a C31B_a 1.3900 .
C30B_a H30B_a 0.9500 .
C31B_a H31B_a 0.9500 .
C12A_b C11A_b 1.3900 .
C12A_b C13A_b 1.3900 .
C12A_b C14A_b 1.494(11) .
C11A_b C10A_b 1.3900 .
C11A_b H11A_b 0.9500 .
C10A_b C9A_b 1.3900 .
C10A_b C21A_b 1.466(15) .
C9A_b C8A_b 1.3900 .
C9A_b H9A_b 0.9500 .
C8A_b C13A_b 1.3900 .
C8A_b C5A_b 1.531(9) .
C13A_b H13A_b 0.9500 .
C21A_b C22A_b 1.196(16) .
C22A_b C24A_b 1.428(16) .
C24A_b C23A_b 1.31(3) .
C24A_b C25A_b 1.41(2) .
C23A_b C24A_b 1.31(3) 21_565
C23A_b H23A_b 0.9500 .
C25A_b C26A_b 1.43(2) .
C25A_b H25A_b 0.9500 .
C26A_b C27A_b 1.406(17) .
C26A_b C25A_b 1.43(2) 21_565
C27A_b C28A_b 1.170(17) .
C28A_b C29A_b 1.448(15) 21_565
C28A_b C29A_b 1.448(15) .
C32A_b C33A_b 1.383(11) 21_565
C32A_b C33A_b 1.383(4) .
C32A_b C31A_b 1.397(5) .
C32A_b C31A_b 1.397(10) 21_565
C32A_b N1A_b 1.409(7) .
C33A_b C34A_b 1.3900 .
C33A_b H33A_b 0.9500 .
C34A_b C29A_b 1.3497(11) .
C34A_b H34A_b 0.9500 .
C29A_b C29A_b 0.07(3) 21_565
C29A_b C34A_b 1.318(15) 21_565
C29A_b C30A_b 1.4320 .
C29A_b C30A_b 1.470(15) 21_565
C30A_b C31A_b 1.3900 .
C30A_b H30A_b 0.9500 .
C31A_b H31A_b 0.9500 .
N1A_b C35A_b 1.359(12) .
N1A_b C35A_b 1.359(16) 21_565
C20A_b C17A_b 1.520(15) .
C17A_b C16A_b 1.3900 .
C17A_b C18A_b 1.3900 .
C16A_b C15A_b 1.3900 .
C16A_b H16A_b 0.9500 .
C15A_b C14A_b 1.3900 .
C15A_b H15A_b 0.9500 .
C14A_b C19A_b 1.3900 .
C19A_b C18A_b 1.3900 .
C19A_b H19A_b 0.9500 .
C18A_b H18A_b 0.9500 .
C2A_b C7A_b 1.3900 .
C2A_b C3A_b 1.3900 .
C2A_b C1A_b 1.520(15) .
C7A_b C6A_b 1.3900 .
C7A_b H7A_b 0.9500 .
C6A_b C5A_b 1.3900 .
C6A_b H6A_b 0.9500 .
C5A_b C4A_b 1.3900 .
C4A_b C3A_b 1.3900 .
C4A_b H4A_b 0.9500 .
C3A_b H3A_b 0.9500 .
C38A_b C37A_b 1.3900 .
C38A_b C39A_b 1.3900 .
C38A_b C41A_b 1.521(15) .
C39A_b C40A_b 1.3900 .
C39A_b H39A_b 0.9500 .
C40A_b C35A_b 1.3900 .
C40A_b C40A_b 1.43(2) 21_565
C35A_b C36A_b 1.3900 .
C36A_b C37A_b 1.3900 .
C36A_b H36A_b 0.9500 .
C37A_b H37A_b 0.9500 .
